data_1550428
loop_
_publ_author_name
'Erker, Gerhard'
'Tao, Xin'
'W\"olke, Christian'
'Daniliuc, Constantin Gabriel'
'Kehr, Gerald'

_publ_section_title
;
 Halogenoborane mediated allene cyclooligomerization
;
_journal_name_full 'Chemical Science'
_journal_paper_doi 10.1039/C8SC04790A
_journal_year 2019
_chemical_formula_sum 'C29 H21 B Cl F10 N'
_chemical_formula_weight 619.73
_space_group_crystal_system triclinic
_space_group_IT_number 2
_space_group_name_Hall '-P 1'
_space_group_name_H-M_alt 'P -1'
_symmetry_space_group_name_Hall '-P 1'
_symmetry_space_group_name_H-M 'P -1'
_atom_sites_solution_hydrogens geom
_audit_creation_method 'APEX3 v2016.1-0'
_audit_update_record
;
2018-08-17 deposited with the CCDC.
2018-12-26 downloaded from the CCDC.
;
_cell_angle_alpha 88.589(8)
_cell_angle_beta 80.364(7)
_cell_angle_gamma 79.511(8)
_cell_formula_units_Z 2
_cell_length_a 10.2284(12)
_cell_length_b 11.0264(13)
_cell_length_c 12.5397(13)
_cell_measurement_reflns_used 2983
_cell_measurement_temperature 100.(2)
_cell_measurement_theta_max 64.6307
_cell_measurement_theta_min 4.0775
_cell_volume 1371.0(3)
_computing_cell_refinement 'SAINT V8.37A (Bruker AXS Inc., 2015)'
_computing_data_collection 'APEX3 v2016.1-0 (Bruker AXS Inc., 2016)'
_computing_data_reduction 'SAINT V8.37A (Bruker AXS Inc., 2015)'
_computing_molecular_graphics 'APEX3 v2016.1-0 (Bruker AXS Inc., 2016)'
_computing_publication_material 'APEX3 v2016.1-0 (Bruker AXS Inc., 2016)'
_computing_structure_refinement 'SHELXL-2014/7 (Sheldrick, 2014)'
_computing_structure_solution 'SHELXL-2014/7 (Sheldrick, 2014)'
_diffrn_ambient_temperature 100.(2)
_diffrn_detector_area_resol_mean 8.3333
_diffrn_measured_fraction_theta_full 0.983
_diffrn_measured_fraction_theta_max 0.983
_diffrn_measurement_device_type 'Kappa CCD APEXII'
_diffrn_measurement_method 'phi / omega scans'
_diffrn_radiation_monochromator graphite
_diffrn_radiation_type CuK\a
_diffrn_radiation_wavelength 1.54178
_diffrn_reflns_av_R_equivalents 0.0958
_diffrn_reflns_av_unetI/netI 0.1026
_diffrn_reflns_limit_h_max 12
_diffrn_reflns_limit_h_min -12
_diffrn_reflns_limit_k_max 13
_diffrn_reflns_limit_k_min -13
_diffrn_reflns_limit_l_max 14
_diffrn_reflns_limit_l_min -14
_diffrn_reflns_number 20385
_diffrn_reflns_theta_full 66.76
_diffrn_reflns_theta_max 66.76
_diffrn_reflns_theta_min 4.46
_diffrn_source 'fine-focus sealed tube'
_diffrn_source_type 'fine-focus sealed tube'
_exptl_absorpt_coefficient_mu 2.050
_exptl_absorpt_correction_T_max 0.96
_exptl_absorpt_correction_T_min 0.79
_exptl_absorpt_correction_type multi-scan
_exptl_absorpt_process_details
;
Bruker AXS (2014). SADABS, Version 2014/5, Bruker AXS Inc., Madison, Wisconsin,
USA.
;
_exptl_crystal_colour colourless
_exptl_crystal_density_diffrn 1.501
_exptl_crystal_density_method 'not measured'
_exptl_crystal_description plate
_exptl_crystal_F_000 628
_exptl_crystal_size_max 0.100
_exptl_crystal_size_mid 0.060
_exptl_crystal_size_min 0.020
_refine_diff_density_max 0.267
_refine_diff_density_min -0.255
_refine_ls_extinction_coef 0.0046(6)
_refine_ls_extinction_method 'SHELXL-2014/7 (Sheldrick 2014'
_refine_ls_goodness_of_fit_ref 0.972
_refine_ls_hydrogen_treatment constr
_refine_ls_matrix_type full
_refine_ls_number_parameters 408
_refine_ls_number_reflns 4780
_refine_ls_number_restraints 64
_refine_ls_restrained_S_all 0.977
_refine_ls_R_factor_all 0.1027
_refine_ls_R_factor_gt 0.0570
_refine_ls_shift/su_max 0.000
_refine_ls_shift/su_mean 0.000
_refine_ls_structure_factor_coef Fsqd
_refine_ls_weighting_details 'w=1/[\s^2^(Fo^2^)+(0.0709P)^2^] where P=(Fo^2^+2Fc^2^)/3'
_refine_ls_weighting_scheme calc
_refine_ls_wR_factor_gt 0.1371
_refine_ls_wR_factor_ref 0.1670
_reflns_number_gt 2842
_reflns_number_total 4780
_reflns_threshold_expression 'I > 2\s(I)'
_cod_data_source_file c8sc04790a2.cif
_cod_data_source_block erk9164
_cod_database_code 1550428

loop_
_space_group_symop_operation_xyz
'x, y, z'
'-x, -y, -z'

loop_
_atom_site_type_symbol
_atom_site_label
_atom_site_fract_x
_atom_site_fract_y
_atom_site_fract_z
_atom_site_U_iso_or_equiv
_atom_site_adp_type
_atom_site_calc_flag
_atom_site_refinement_flags_adp
_atom_site_refinement_flags_occupancy
_atom_site_refinement_flags_posn
_atom_site_occupancy
_atom_site_disorder_assembly
_atom_site_disorder_group
B B1 0.3106(4) 0.2949(4) 0.6831(4) 0.0422(10) Uani d . . . 1.0 . .
N N1 0.3760(3) 0.2348(3) 0.5607(2) 0.0411(7) Uani d . . . 1.0 . .
C C1 0.2537(4) 0.1820(3) 0.7518(3) 0.0414(9) Uani d . . . 1.0 . .
H H1A 0.1758 0.167 0.7199 0.05 Uiso calc U . R 1.0 . .
H H1B 0.3246 0.1078 0.7355 0.05 Uiso calc U . R 1.0 . .
C C2 0.2080(3) 0.1843(3) 0.8767(3) 0.0407(8) Uani d . . . 1.0 . .
C C3 0.1341(4) 0.3131(3) 0.9204(3) 0.0434(9) Uani d . . . 1.0 . .
H H3A 0.193 0.3742 0.8976 0.052 Uiso calc U . R 1.0 . .
H H3B 0.0514 0.337 0.8878 0.052 Uiso calc U . R 1.0 . .
C C4 0.0959(4) 0.3173(3) 1.0417(3) 0.0422(9) Uani d . . . 1.0 . .
C C5 0.2112(4) 0.2732(4) 1.1019(3) 0.0491(10) Uani d . . . 1.0 . .
H H5A 0.1756 0.2636 1.1795 0.059 Uiso calc U . R 1.0 . .
H H5B 0.2709 0.3352 1.0959 0.059 Uiso calc U . R 1.0 . .
C C6 0.2913(4) 0.1507(4) 1.0562(3) 0.0472(9) Uani d . . . 1.0 . .
C C7 0.3314(4) 0.1473(4) 0.9357(3) 0.0436(9) Uani d . . . 1.0 . .
H H7A 0.3782 0.063 0.9128 0.052 Uiso calc U . R 1.0 . .
H H7B 0.3955 0.2044 0.9142 0.052 Uiso calc U . R 1.0 . .
C C8 0.1087(3) 0.0933(3) 0.9056(3) 0.0443(9) Uani d . . D 1.0 . .
H H8A 0.0865 0.0889 0.9854 0.053 Uiso calc U P R 0.600(6) A 1
H H8B 0.0241 0.1272 0.8783 0.053 Uiso calc U P R 0.600(6) A 1
H H8C 0.1064 0.0731 0.9832 0.053 Uiso calc U P R 0.400(6) A 2
H H8D 0.0178 0.1385 0.8981 0.053 Uiso calc U P R 0.400(6) A 2
C C9 0.1594(11) -0.0369(8) 0.8612(8) 0.044(2) Uani d U P D 0.600(6) A 1
Cl Cl1 0.1115(3) -0.0702(3) 0.7375(2) 0.0620(8) Uani d U P D 0.600(6) A 1
C C10 0.2576(13) -0.1350(9) 0.8848(10) 0.021(2) Uani d U P D 0.600(6) A 1
H H10A 0.3089 -0.1263 0.9398 0.025 Uiso calc U P R 0.600(6) A 1
H H10B 0.2731 -0.2105 0.8458 0.025 Uiso calc U P R 0.600(6) A 1
C C9A 0.1298(17) -0.0238(12) 0.8465(14) 0.055(5) Uani d U P D 0.400(6) A 2
Cl Cl1A 0.2476(10) -0.1319(8) 0.8969(8) 0.100(3) Uani d U P D 0.400(6) A 2
C C10A 0.0615(17) -0.0578(18) 0.7693(14) 0.064(5) Uani d U P D 0.400(6) A 2
H H10C -0.0109 -0.0011 0.7478 0.077 Uiso calc U P R 0.400(6) A 2
H H10D 0.087 -0.1378 0.7378 0.077 Uiso calc U P R 0.400(6) A 2
C C11 -0.0280(4) 0.3558(3) 1.0915(3) 0.0441(9) Uani d . . . 1.0 . .
H H11A -0.0982 0.3825 1.0507 0.053 Uiso calc U . R 1.0 . .
H H11B -0.0474 0.3568 1.1683 0.053 Uiso calc U . R 1.0 . .
C C12 0.3198(4) 0.0539(4) 1.1174(4) 0.0575(11) Uani d . . . 1.0 . .
H H12A 0.3677 -0.022 1.0853 0.069 Uiso calc U . R 1.0 . .
H H12B 0.2925 0.0599 1.1936 0.069 Uiso calc U . R 1.0 . .
C C21 0.3127(4) 0.1561(4) 0.5174(3) 0.0453(9) Uani d . . . 1.0 . .
H H21 0.2348 0.133 0.5591 0.054 Uiso calc U . R 1.0 . .
C C22 0.3569(4) 0.1081(4) 0.4151(3) 0.0509(10) Uani d . . . 1.0 . .
H H22 0.31 0.0525 0.3872 0.061 Uiso calc U . R 1.0 . .
C C23 0.4697(4) 0.1407(4) 0.3527(4) 0.0576(11) Uani d . . . 1.0 . .
H H23 0.5011 0.109 0.2814 0.069 Uiso calc U . R 1.0 . .
C C24 0.5355(4) 0.2211(4) 0.3972(3) 0.0557(11) Uani d . . . 1.0 . .
H H24 0.6141 0.2448 0.3569 0.067 Uiso calc U . R 1.0 . .
C C25 0.4859(4) 0.2666(4) 0.5007(3) 0.0503(10) Uani d . . . 1.0 . .
H H25 0.5312 0.3224 0.5303 0.06 Uiso calc U . R 1.0 . .
C C31 0.1952(4) 0.4111(3) 0.6525(3) 0.0404(8) Uani d . . . 1.0 . .
F F32 0.3668(2) 0.5189(2) 0.57215(19) 0.0509(6) Uani d . . . 1.0 . .
C C32 0.2334(4) 0.5139(4) 0.5995(3) 0.0448(9) Uani d . . . 1.0 . .
F F33 0.1935(2) 0.7119(2) 0.5208(2) 0.0616(7) Uani d . . . 1.0 . .
C C33 0.1462(4) 0.6158(4) 0.5714(3) 0.0477(10) Uani d . . . 1.0 . .
F F34 -0.0773(2) 0.7171(2) 0.5704(2) 0.0661(7) Uani d . . . 1.0 . .
C C34 0.0098(4) 0.6183(4) 0.5960(3) 0.0495(10) Uani d . . . 1.0 . .
F F35 -0.1688(2) 0.5175(2) 0.66489(19) 0.0591(7) Uani d . . . 1.0 . .
C C35 -0.0352(4) 0.5179(4) 0.6449(3) 0.0471(10) Uani d . . . 1.0 . .
F F36 -0.0008(2) 0.3218(2) 0.71268(19) 0.0523(6) Uani d . . . 1.0 . .
C C36 0.0563(4) 0.4167(4) 0.6694(3) 0.0439(9) Uani d . . . 1.0 . .
C C41 0.4325(3) 0.3381(3) 0.7339(3) 0.0390(8) Uani d . . . 1.0 . .
F F42 0.5750(2) 0.14489(19) 0.6889(2) 0.0507(6) Uani d . . . 1.0 . .
C C42 0.5540(4) 0.2568(3) 0.7377(3) 0.0421(9) Uani d . . . 1.0 . .
F F43 0.7708(2) 0.1961(2) 0.7848(2) 0.0599(7) Uani d . . . 1.0 . .
C C43 0.6571(4) 0.2802(4) 0.7880(3) 0.0470(10) Uani d . . . 1.0 . .
F F44 0.7393(2) 0.4143(2) 0.8939(2) 0.0626(7) Uani d . . . 1.0 . .
C C44 0.6421(4) 0.3894(4) 0.8420(4) 0.0509(10) Uani d . . . 1.0 . .
F F45 0.5072(2) 0.5823(2) 0.8955(2) 0.0578(6) Uani d . . . 1.0 . .
C C45 0.5252(4) 0.4744(4) 0.8433(3) 0.0459(9) Uani d . . . 1.0 . .
F F46 0.31441(19) 0.53683(19) 0.79651(18) 0.0466(5) Uani d . . . 1.0 . .
C C46 0.4253(3) 0.4469(3) 0.7899(3) 0.0398(8) Uani d . . . 1.0 . .

loop_
_atom_site_aniso_label
_atom_site_aniso_U_11
_atom_site_aniso_U_22
_atom_site_aniso_U_33
_atom_site_aniso_U_12
_atom_site_aniso_U_13
_atom_site_aniso_U_23
B1 0.039(2) 0.047(2) 0.036(2) -0.0035(18) 0.0035(17) -0.009(2)
N1 0.0369(15) 0.0422(17) 0.0398(18) -0.0025(13) 0.0019(13) -0.0037(15)
C1 0.0400(19) 0.040(2) 0.041(2) -0.0053(15) 0.0026(15) -0.0019(17)
C2 0.0354(17) 0.042(2) 0.041(2) -0.0061(15) 0.0033(15) -0.0026(18)
C3 0.0430(19) 0.039(2) 0.045(2) -0.0050(16) -0.0003(16) -0.0011(18)
C4 0.050(2) 0.0350(19) 0.040(2) -0.0083(16) -0.0017(17) -0.0025(17)
C5 0.045(2) 0.057(3) 0.043(2) -0.0094(18) -0.0015(17) -0.008(2)
C6 0.0383(19) 0.056(2) 0.047(2) -0.0086(17) -0.0071(17) -0.004(2)
C7 0.0375(18) 0.044(2) 0.046(2) -0.0048(16) 0.0008(16) -0.0046(18)
C8 0.0386(19) 0.047(2) 0.045(2) -0.0096(16) 0.0019(16) 0.0004(19)
C9 0.042(4) 0.040(4) 0.048(4) -0.013(3) 0.005(3) -0.002(3)
Cl1 0.0745(18) 0.0560(14) 0.0580(15) -0.0255(13) -0.0008(12) -0.0127(11)
C10 0.029(4) 0.006(4) 0.024(4) 0.003(3) -0.001(3) -0.006(3)
C9A 0.055(6) 0.055(6) 0.053(6) -0.014(4) -0.001(4) 0.001(4)
Cl1A 0.097(5) 0.079(5) 0.124(6) -0.021(4) -0.013(4) 0.003(4)
C10A 0.055(8) 0.063(8) 0.078(9) -0.020(6) -0.012(6) 0.007(7)
C11 0.043(2) 0.048(2) 0.037(2) -0.0031(17) 0.0020(16) -0.0076(18)
C12 0.054(2) 0.067(3) 0.048(3) -0.002(2) -0.0086(19) -0.002(2)
C21 0.0397(19) 0.051(2) 0.042(2) -0.0028(17) -0.0010(16) -0.0071(19)
C22 0.051(2) 0.051(2) 0.045(2) 0.0013(18) -0.0012(18) -0.016(2)
C23 0.059(3) 0.061(3) 0.045(2) 0.002(2) 0.002(2) -0.012(2)
C24 0.054(2) 0.062(3) 0.043(2) -0.008(2) 0.0133(19) -0.009(2)
C25 0.050(2) 0.050(2) 0.047(2) -0.0077(18) 0.0044(18) -0.009(2)
C31 0.0405(19) 0.042(2) 0.035(2) -0.0065(16) 0.0033(15) -0.0108(17)
F32 0.0423(11) 0.0498(13) 0.0563(14) -0.0057(9) 0.0001(10) 0.0089(11)
C32 0.040(2) 0.049(2) 0.043(2) -0.0053(17) -0.0019(16) -0.0067(19)
F33 0.0693(15) 0.0513(14) 0.0619(16) -0.0050(12) -0.0122(12) 0.0121(13)
C33 0.048(2) 0.046(2) 0.045(2) -0.0019(18) -0.0042(18) -0.002(2)
F34 0.0617(15) 0.0638(16) 0.0666(17) 0.0123(12) -0.0187(12) -0.0021(13)
C34 0.046(2) 0.051(2) 0.045(2) 0.0104(18) -0.0070(17) -0.006(2)
F35 0.0396(12) 0.0792(17) 0.0544(15) 0.0001(11) -0.0063(10) -0.0102(13)
C35 0.0334(19) 0.060(3) 0.043(2) 0.0000(17) -0.0001(16) -0.013(2)
F36 0.0412(11) 0.0579(14) 0.0575(14) -0.0119(10) -0.0036(10) -0.0027(12)
C36 0.0404(19) 0.047(2) 0.042(2) -0.0041(17) -0.0007(16) -0.0090(18)
C41 0.0378(18) 0.038(2) 0.037(2) -0.0034(15) 0.0026(15) -0.0020(17)
F42 0.0439(11) 0.0389(12) 0.0652(15) -0.0027(9) -0.0020(10) -0.0058(11)
C42 0.041(2) 0.036(2) 0.045(2) -0.0054(16) 0.0039(16) -0.0041(18)
F43 0.0386(11) 0.0518(14) 0.0880(19) -0.0031(10) -0.0131(11) 0.0035(13)
C43 0.0341(18) 0.044(2) 0.059(3) -0.0044(16) -0.0001(17) 0.004(2)
F44 0.0484(13) 0.0697(16) 0.0752(18) -0.0146(12) -0.0211(12) -0.0029(14)
C44 0.040(2) 0.054(3) 0.060(3) -0.0133(18) -0.0074(18) 0.003(2)
F45 0.0530(13) 0.0557(14) 0.0655(16) -0.0123(11) -0.0069(11) -0.0179(12)
C45 0.045(2) 0.044(2) 0.046(2) -0.0079(17) 0.0002(17) -0.0096(19)
F46 0.0395(11) 0.0454(12) 0.0513(14) -0.0035(9) -0.0004(9) -0.0115(11)
C46 0.0331(17) 0.041(2) 0.041(2) -0.0021(15) 0.0034(15) -0.0042(17)

loop_
_atom_type_symbol
_atom_type_description
_atom_type_scat_dispersion_real
_atom_type_scat_dispersion_imag
_atom_type_scat_source
C C 0.0181 0.0091 'International Tables Vol C Tables 4.2.6.8 and 6.1.1.4'
H H 0.0000 0.0000 'International Tables Vol C Tables 4.2.6.8 and 6.1.1.4'
B B 0.0090 0.0039 'International Tables Vol C Tables 4.2.6.8 and 6.1.1.4'
N N 0.0311 0.0180 'International Tables Vol C Tables 4.2.6.8 and 6.1.1.4'
F F 0.0727 0.0534 'International Tables Vol C Tables 4.2.6.8 and 6.1.1.4'
Cl Cl 0.3639 0.7018 'International Tables Vol C Tables 4.2.6.8 and 6.1.1.4'

loop_
_geom_angle_atom_site_label_1
_geom_angle_atom_site_label_2
_geom_angle_atom_site_label_3
_geom_angle
C1 B1 C41 111.8(3)
C1 B1 C31 116.2(3)
C41 B1 C31 114.0(3)
C1 B1 N1 104.6(3)
C41 B1 N1 107.6(3)
C31 B1 N1 101.1(3)
C25 N1 C21 118.1(3)
C25 N1 B1 122.6(3)
C21 N1 B1 119.2(3)
C2 C1 B1 124.1(3)
C2 C1 H1A 106.3
B1 C1 H1A 106.3
C2 C1 H1B 106.3
B1 C1 H1B 106.3
H1A C1 H1B 106.4
C3 C2 C8 107.5(3)
C3 C2 C7 107.0(3)
C8 C2 C7 110.2(3)
C3 C2 C1 112.9(3)
C8 C2 C1 108.5(3)
C7 C2 C1 110.7(3)
C4 C3 C2 113.1(3)
C4 C3 H3A 109.0
C2 C3 H3A 109.0
C4 C3 H3B 109.0
C2 C3 H3B 109.0
H3A C3 H3B 107.8
C11 C4 C3 123.0(4)
C11 C4 C5 122.4(4)
C3 C4 C5 114.6(3)
C4 C5 C6 110.5(3)
C4 C5 H5A 109.6
C6 C5 H5A 109.6
C4 C5 H5B 109.6
C6 C5 H5B 109.6
H5A C5 H5B 108.1
C12 C6 C7 122.6(4)
C12 C6 C5 122.6(4)
C7 C6 C5 114.7(3)
C6 C7 C2 112.1(3)
C6 C7 H7A 109.2
C2 C7 H7A 109.2
C6 C7 H7B 109.2
C2 C7 H7B 109.2
H7A C7 H7B 107.9
C9A C8 C2 120.4(9)
C9 C8 C2 115.4(5)
C9 C8 H8A 108.4
C2 C8 H8A 108.4
C9 C8 H8B 108.4
C2 C8 H8B 108.4
H8A C8 H8B 107.5
C9A C8 H8C 107.2
C2 C8 H8C 107.2
C9A C8 H8D 107.2
C2 C8 H8D 107.2
H8C C8 H8D 106.9
C10 C9 C8 134.2(8)
C10 C9 Cl1 108.1(6)
C8 C9 Cl1 116.5(6)
C9 C10 H10A 120.0
C9 C10 H10B 120.0
H10A C10 H10B 120.0
C10A C9A C8 129.5(13)
C10A C9A Cl1A 119.9(11)
C8 C9A Cl1A 110.2(9)
C9A C10A H10C 120.0
C9A C10A H10D 120.0
H10C C10A H10D 120.0
C4 C11 H11A 120.0
C4 C11 H11B 120.0
H11A C11 H11B 120.0
C6 C12 H12A 120.0
C6 C12 H12B 120.0
H12A C12 H12B 120.0
N1 C21 C22 122.3(4)
N1 C21 H21 118.8
C22 C21 H21 118.8
C21 C22 C23 119.9(4)
C21 C22 H22 120.0
C23 C22 H22 120.0
C22 C23 C24 118.0(4)
C22 C23 H23 121.0
C24 C23 H23 121.0
C25 C24 C23 119.4(4)
C25 C24 H24 120.3
C23 C24 H24 120.3
N1 C25 C24 122.3(4)
N1 C25 H25 118.9
C24 C25 H25 118.9
C32 C31 C36 112.5(3)
C32 C31 B1 120.6(3)
C36 C31 B1 126.8(3)
F32 C32 C33 115.4(3)
F32 C32 C31 119.4(3)
C33 C32 C31 125.3(3)
F33 C33 C34 120.1(3)
F33 C33 C32 120.7(3)
C34 C33 C32 119.1(4)
F34 C34 C35 120.9(3)
F34 C34 C33 120.2(4)
C35 C34 C33 118.8(3)
F35 C35 C34 119.1(3)
F35 C35 C36 120.9(4)
C34 C35 C36 119.9(3)
F36 C36 C35 114.0(3)
F36 C36 C31 121.9(3)
C35 C36 C31 124.1(4)
C46 C41 C42 111.7(3)
C46 C41 B1 126.7(3)
C42 C41 B1 121.1(3)
F42 C42 C43 115.7(3)
F42 C42 C41 118.9(3)
C43 C42 C41 125.4(4)
F43 C43 C44 120.2(4)
F43 C43 C42 120.4(4)
C44 C43 C42 119.4(3)
F44 C44 C43 121.1(3)
F44 C44 C45 119.9(4)
C43 C44 C45 119.0(4)
F45 C45 C44 120.6(4)
F45 C45 C46 120.2(3)
C44 C45 C46 119.2(4)
F46 C46 C41 120.5(3)
F46 C46 C45 114.4(3)
C41 C46 C45 125.2(3)

loop_
_geom_bond_atom_site_label_1
_geom_bond_atom_site_label_2
_geom_bond_distance
B1 C1 1.636(6)
B1 C41 1.639(6)
B1 C31 1.661(6)
B1 N1 1.669(5)
N1 C25 1.342(5)
N1 C21 1.346(5)
C1 C2 1.557(5)
C1 H1A 0.99
C1 H1B 0.99
C2 C3 1.548(5)
C2 C8 1.549(5)
C2 C7 1.555(5)
C3 C4 1.505(5)
C3 H3A 0.99
C3 H3B 0.99
C4 C11 1.315(5)
C4 C5 1.507(5)
C5 C6 1.518(6)
C5 H5A 0.99
C5 H5B 0.99
C6 C12 1.317(6)
C6 C7 1.497(6)
C7 H7A 0.99
C7 H7B 0.99
C8 C9A 1.469(12)
C8 C9 1.521(8)
C8 H8A 0.99
C8 H8B 0.99
C8 H8C 0.99
C8 H8D 0.99
C9 C10 1.398(11)
C9 Cl1 1.770(9)
C10 H10A 0.95
C10 H10B 0.95
C9A C10A 1.379(13)
C9A Cl1A 1.723(12)
C10A H10C 0.95
C10A H10D 0.95
C11 H11A 0.95
C11 H11B 0.95
C12 H12A 0.95
C12 H12B 0.95
C21 C22 1.372(6)
C21 H21 0.95
C22 C23 1.381(6)
C22 H22 0.95
C23 C24 1.385(6)
C23 H23 0.95
C24 C25 1.383(6)
C24 H24 0.95
C25 H25 0.95
C31 C32 1.384(5)
C31 C36 1.391(5)
F32 C32 1.360(4)
C32 C33 1.380(5)
F33 C33 1.345(5)
C33 C34 1.372(6)
F34 C34 1.345(4)
C34 C35 1.368(6)
F35 C35 1.349(4)
C35 C36 1.384(5)
F36 C36 1.349(4)
C41 C46 1.389(5)
C41 C42 1.401(5)
F42 C42 1.356(4)
C42 C43 1.381(6)
F43 C43 1.344(4)
C43 C44 1.368(6)
F44 C44 1.346(5)
C44 C45 1.377(6)
F45 C45 1.341(4)
C45 C46 1.391(5)
F46 C46 1.356(4)

loop_
_geom_torsion_atom_site_label_1
_geom_torsion_atom_site_label_2
_geom_torsion_atom_site_label_3
_geom_torsion_atom_site_label_4
_geom_torsion
C1 B1 N1 C25 -145.1(3)
C41 B1 N1 C25 -26.1(5)
C31 B1 N1 C25 93.7(4)
C1 B1 N1 C21 38.5(4)
C41 B1 N1 C21 157.6(3)
C31 B1 N1 C21 -82.6(4)
C41 B1 C1 C2 51.6(5)
C31 B1 C1 C2 -81.6(4)
N1 B1 C1 C2 167.8(3)
B1 C1 C2 C3 37.4(5)
B1 C1 C2 C8 156.5(3)
B1 C1 C2 C7 -82.5(4)
C8 C2 C3 C4 63.3(4)
C7 C2 C3 C4 -55.1(4)
C1 C2 C3 C4 -177.1(3)
C2 C3 C4 C11 -125.6(4)
C2 C3 C4 C5 54.1(4)
C11 C4 C5 C6 131.3(4)
C3 C4 C5 C6 -48.5(4)
C4 C5 C6 C12 -128.4(4)
C4 C5 C6 C7 49.6(4)
C12 C6 C7 C2 122.5(4)
C5 C6 C7 C2 -55.5(4)
C3 C2 C7 C6 55.6(4)
C8 C2 C7 C6 -61.0(4)
C1 C2 C7 C6 179.0(3)
C3 C2 C8 C9A 159.7(7)
C7 C2 C8 C9A -84.1(8)
C1 C2 C8 C9A 37.3(8)
C3 C2 C8 C9 175.3(5)
C7 C2 C8 C9 -68.5(6)
C1 C2 C8 C9 52.9(6)
C2 C8 C9 C10 70.7(15)
C2 C8 C9 Cl1 -95.3(7)
C2 C8 C9A C10A -106.(2)
C2 C8 C9A Cl1A 81.3(13)
C25 N1 C21 C22 0.1(6)
B1 N1 C21 C22 176.6(3)
N1 C21 C22 C23 -0.3(6)
C21 C22 C23 C24 0.6(6)
C22 C23 C24 C25 -0.8(6)
C21 N1 C25 C24 -0.3(6)
B1 N1 C25 C24 -176.7(4)
C23 C24 C25 N1 0.6(7)
C1 B1 C31 C32 176.5(3)
C41 B1 C31 C32 44.3(5)
N1 B1 C31 C32 -70.9(4)
C1 B1 C31 C36 -7.1(6)
C41 B1 C31 C36 -139.3(4)
N1 B1 C31 C36 105.5(4)
C36 C31 C32 F32 -176.6(3)
B1 C31 C32 F32 0.3(5)
C36 C31 C32 C33 3.8(6)
B1 C31 C32 C33 -179.3(4)
F32 C32 C33 F33 -0.3(6)
C31 C32 C33 F33 179.4(4)
F32 C32 C33 C34 180.0(4)
C31 C32 C33 C34 -0.4(7)
F33 C33 C34 F34 -0.4(6)
C32 C33 C34 F34 179.4(4)
F33 C33 C34 C35 178.3(4)
C32 C33 C34 C35 -2.0(6)
F34 C34 C35 F35 1.7(6)
C33 C34 C35 F35 -177.0(4)
F34 C34 C35 C36 179.2(4)
C33 C34 C35 C36 0.5(6)
F35 C35 C36 F36 0.5(5)
C34 C35 C36 F36 -177.0(4)
F35 C35 C36 C31 -179.1(4)
C34 C35 C36 C31 3.4(6)
C32 C31 C36 F36 175.2(3)
B1 C31 C36 F36 -1.5(6)
C32 C31 C36 C35 -5.3(6)
B1 C31 C36 C35 178.0(4)
C1 B1 C41 C46 -108.1(4)
C31 B1 C41 C46 26.2(5)
N1 B1 C41 C46 137.5(4)
C1 B1 C41 C42 62.5(4)
C31 B1 C41 C42 -163.1(3)
N1 B1 C41 C42 -51.9(4)
C46 C41 C42 F42 178.4(3)
B1 C41 C42 F42 6.5(5)
C46 C41 C42 C43 -1.4(5)
B1 C41 C42 C43 -173.4(4)
F42 C42 C43 F43 1.5(5)
C41 C42 C43 F43 -178.7(3)
F42 C42 C43 C44 -178.0(3)
C41 C42 C43 C44 1.9(6)
F43 C43 C44 F44 -0.8(6)
C42 C43 C44 F44 178.6(4)
F43 C43 C44 C45 179.4(3)
C42 C43 C44 C45 -1.1(6)
F44 C44 C45 F45 0.2(6)
C43 C44 C45 F45 179.9(3)
F44 C44 C45 C46 -179.6(3)
C43 C44 C45 C46 0.2(6)
C42 C41 C46 F46 -179.2(3)
B1 C41 C46 F46 -7.9(5)
C42 C41 C46 C45 0.4(5)
B1 C41 C46 C45 171.8(4)
F45 C45 C46 F46 0.1(5)
C44 C45 C46 F46 179.8(3)
F45 C45 C46 C41 -179.6(3)
C44 C45 C46 C41 0.2(6)
